data_4003667
loop_
_publ_author_name
'Zhang, Jian-Han'
'Clark, Daniel J.'
'Brant, Jacilynn A.'
'Rosmus, Kimberly A.'
'Grima, Pedro'
'Lekse, Jonathan W.'
'Jang, Joon I.'
'Aitken, Jennifer A.'

_publ_section_title
;
 \a-Li2ZnGeS4: A Wide-Bandgap Diamond-like Semiconductor with Excellent
 Balance between Laser-Induced Damage Threshold and Second Harmonic
 Generation Response
;
_journal_name_full 'Chemistry of Materials'
_journal_paper_doi 10.1021/acs.chemmater.0c02929
_journal_year 2020
_chemical_formula_sum 'Ge Li2 S4 Zn'
_chemical_formula_weight 280.08
_space_group_IT_number 33
_space_group_name_Hall 'P 2c -2n'
_space_group_name_H-M_alt 'P n a 21'
_symmetry_cell_setting orthorhombic
_symmetry_space_group_name_H-M 'P n a 21'
_atom_sites_solution_hydrogens NONE
_atom_sites_solution_primary direct
_atom_sites_solution_secondary difmap
_audit_creation_method SHELXL-97
_cell_angle_alpha 90.00
_cell_angle_beta 90.00
_cell_angle_gamma 90.00
_cell_formula_units_Z 4
_cell_length_a 13.0676(2)
_cell_length_b 7.83870(10)
_cell_length_c 6.21640(10)
_cell_measurement_reflns_used 4259
_cell_measurement_temperature 296(2)
_cell_measurement_theta_max 27.10
_cell_measurement_theta_min 3.03
_cell_volume 636.764(16)
_computing_cell_refinement 'Bruker SMART'
_computing_data_collection 'Bruker SMART'
_computing_data_reduction 'Bruker SMART'
_computing_structure_refinement 'SHELXL-97 (Sheldrick, 1997)'
_computing_structure_solution 'SHELXS-97 (Sheldrick, 1990)'
_diffrn_ambient_temperature 296(2)
_diffrn_detector_area_resol_mean NA
_diffrn_measured_fraction_theta_full 0.993
_diffrn_measured_fraction_theta_max 0.993
_diffrn_measurement_device_type 'Bruker Smart Apex II'
_diffrn_measurement_method 'Phi and Omega Scans'
_diffrn_radiation_monochromator graphite
_diffrn_radiation_source 'fine-focus sealed tube'
_diffrn_radiation_type MoK\a
_diffrn_radiation_wavelength 0.71073
_diffrn_reflns_av_R_equivalents 0.0249
_diffrn_reflns_av_sigmaI/netI 0.0181
_diffrn_reflns_limit_h_max 16
_diffrn_reflns_limit_h_min -16
_diffrn_reflns_limit_k_max 10
_diffrn_reflns_limit_k_min -10
_diffrn_reflns_limit_l_max 7
_diffrn_reflns_limit_l_min -7
_diffrn_reflns_number 7976
_diffrn_reflns_theta_full 27.12
_diffrn_reflns_theta_max 27.12
_diffrn_reflns_theta_min 4.06
_diffrn_standards_decay_% NA
_diffrn_standards_interval_count NA
_diffrn_standards_interval_time NA
_diffrn_standards_number NA
_exptl_absorpt_coefficient_mu 9.657
_exptl_absorpt_correction_T_max 0.7605
_exptl_absorpt_correction_T_min 0.2252
_exptl_absorpt_correction_type multi-scan
_exptl_crystal_colour colorless
_exptl_crystal_density_diffrn 2.922
_exptl_crystal_density_method 'not measured'
_exptl_crystal_description prism
_exptl_crystal_F_000 528
_exptl_crystal_size_max 0.22
_exptl_crystal_size_mid 0.10
_exptl_crystal_size_min 0.03
_refine_diff_density_max 4.532
_refine_diff_density_min -0.683
_refine_diff_density_rms 0.262
_refine_ls_abs_structure_details 'Flack H D (1983), Acta Cryst. A39, 876-881'
_refine_ls_abs_structure_Flack 0.022(17)
_refine_ls_extinction_method none
_refine_ls_goodness_of_fit_ref 1.065
_refine_ls_hydrogen_treatment NONE
_refine_ls_matrix_type full
_refine_ls_number_parameters 69
_refine_ls_number_reflns 1391
_refine_ls_number_restraints 1
_refine_ls_restrained_S_all 1.065
_refine_ls_R_factor_all 0.0394
_refine_ls_R_factor_gt 0.0381
_refine_ls_shift/su_max 0.000
_refine_ls_shift/su_mean 0.000
_refine_ls_structure_factor_coef Fsqd
_refine_ls_weighting_details 'calc w=1/[\s^2^(Fo^2^)+(0.0778P)^2^+0.0776P] where P=(Fo^2^+2Fc^2^)/3'
_refine_ls_weighting_scheme calc
_refine_ls_wR_factor_gt 0.0960
_refine_ls_wR_factor_ref 0.0977
_reflns_number_gt 1310
_reflns_number_total 1391
_reflns_threshold_expression >2sigma(I)
_cod_data_source_file cm0c02929_si_002.cif
_cod_data_source_block Li2ZnGeS4
_cod_original_sg_symbol_H-M Pna21
_cod_database_code 4003667

loop_
_symmetry_equiv_pos_as_xyz
'x, y, z'
'-x, -y, z+1/2'
'x+1/2, -y+1/2, z'
'-x+1/2, y+1/2, z+1/2'

loop_
_atom_site_label
_atom_site_type_symbol
_atom_site_fract_x
_atom_site_fract_y
_atom_site_fract_z
_atom_site_U_iso_or_equiv
_atom_site_adp_type
_atom_site_occupancy
_atom_site_symmetry_multiplicity
_atom_site_calc_flag
_atom_site_refinement_flags
_atom_site_disorder_assembly
_atom_site_disorder_group
Li1 Li 0.3391(4) 0.5001(8) 0.723(4) 0.0000(13) Uiso 1 1 d . . .
Li2 Li 0.4214(8) 0.2569(11) 0.215(5) 0.036(3) Uani 1 1 d . . .
Zn1 Zn 0.33825(3) 0.01244(7) 0.7270(3) 0.01533(19) Uani 1 1 d . . .
Ge1 Ge 0.58889(3) 0.23850(5) 0.72782(10) 0.00898(17) Uani 1 1 d . . .
S1 S 0.66422(8) 0.00625(17) 0.6062(2) 0.0130(3) Uani 1 1 d . . .
S2 S 0.59413(9) 0.23823(15) 0.0826(3) 0.0122(4) Uani 1 1 d . . .
S3 S 0.42930(11) 0.25369(15) 0.6132(3) 0.0119(3) Uani 1 1 d . . .
S4 S 0.66590(8) 0.47296(17) 0.6133(3) 0.0126(3) Uani 1 1 d . . .

loop_
_atom_site_aniso_label
_atom_site_aniso_U_11
_atom_site_aniso_U_22
_atom_site_aniso_U_33
_atom_site_aniso_U_23
_atom_site_aniso_U_13
_atom_site_aniso_U_12
Li2 0.030(5) 0.032(6) 0.046(8) 0.006(9) 0.006(7) -0.002(3)
Zn1 0.0152(3) 0.0153(3) 0.0155(3) -0.0007(4) 0.0003(3) 0.00034(15)
Ge1 0.0086(3) 0.0097(3) 0.0086(3) 0.0005(5) 0.0000(2) -0.00017(12)
S1 0.0135(6) 0.0128(6) 0.0127(8) -0.0010(7) 0.0007(5) 0.0027(3)
S2 0.0169(7) 0.0115(6) 0.0083(8) 0.0000(7) -0.0008(5) 0.0013(4)
S3 0.0086(5) 0.0119(5) 0.0153(7) 0.0010(5) -0.0017(7) -0.0001(3)
S4 0.0108(5) 0.0117(5) 0.0153(8) 0.0027(6) -0.0003(5) -0.0026(3)

loop_
_atom_type_symbol
_atom_type_description
_atom_type_scat_dispersion_real
_atom_type_scat_dispersion_imag
_atom_type_scat_source
Li Li -0.0003 0.0001 'International Tables Vol C Tables 4.2.6.8 and 6.1.1.4'
S S 0.1246 0.1234 'International Tables Vol C Tables 4.2.6.8 and 6.1.1.4'
Zn Zn 0.2839 1.4301 'International Tables Vol C Tables 4.2.6.8 and 6.1.1.4'
Ge Ge 0.1547 1.8001 'International Tables Vol C Tables 4.2.6.8 and 6.1.1.4'

loop_
_geom_angle_atom_site_label_1
_geom_angle_atom_site_label_2
_geom_angle_atom_site_label_3
_geom_angle
_geom_angle_site_symmetry_1
_geom_angle_site_symmetry_3
_geom_angle_publ_flag
S3 Li1 S2 114.4(7) . 2_665 ?
S3 Li1 S1 111.8(6) . 3_455 ?
S2 Li1 S1 104.8(6) 2_665 3_455 ?
S3 Li1 S4 111.8(7) . 2_665 ?
S2 Li1 S4 107.3(6) 2_665 2_665 ?
S1 Li1 S4 106.1(6) 3_455 2_665 ?
S2 Li2 S1 106.5(6) . 2_654 ?
S2 Li2 S3 107.5(8) . . ?
S1 Li2 S3 106.6(6) 2_654 . ?
S2 Li2 S4 113.3(6) . 2_664 ?
S1 Li2 S4 116.1(7) 2_654 2_664 ?
S3 Li2 S4 106.3(7) . 2_664 ?
S2 Zn1 S3 111.78(8) 2_655 . ?
S2 Zn1 S1 109.68(9) 2_655 2_655 ?
S3 Zn1 S1 111.00(8) . 2_655 ?
S2 Zn1 S4 106.65(9) 2_655 3_455 ?
S3 Zn1 S4 110.76(7) . 3_455 ?
S1 Zn1 S4 106.77(8) 2_655 3_455 ?
S1 Ge1 S2 109.16(6) . 1_556 ?
S1 Ge1 S3 110.86(6) . . ?
S2 Ge1 S3 110.61(6) 1_556 . ?
S1 Ge1 S4 111.88(6) . . ?
S2 Ge1 S4 107.96(5) 1_556 . ?
S3 Ge1 S4 106.32(5) . . ?
Ge1 S1 Zn1 112.80(6) . 2_654 ?
Ge1 S1 Li1 109.8(3) . 3 ?
Zn1 S1 Li1 108.3(6) 2_654 3 ?
Ge1 S1 Li2 113.5(4) . 2_655 ?
Zn1 S1 Li2 102.5(6) 2_654 2_655 ?
Li1 S1 Li2 109.6(5) 3 2_655 ?
Ge1 S2 Zn1 113.39(9) 1_554 2_654 ?
Ge1 S2 Li1 112.0(6) 1_554 2_664 ?
Zn1 S2 Li1 116.3(4) 2_654 2_664 ?
Ge1 S2 Li2 108.1(7) 1_554 . ?
Zn1 S2 Li2 106.0(4) 2_654 . ?
Li1 S2 Li2 99.5(5) 2_664 . ?
Ge1 S3 Zn1 109.80(6) . . ?
Ge1 S3 Li1 115.0(3) . . ?
Zn1 S3 Li1 108.6(3) . . ?
Ge1 S3 Li2 111.3(3) . . ?
Zn1 S3 Li2 106.8(2) . . ?
Li1 S3 Li2 105.0(7) . . ?
Ge1 S4 Zn1 112.17(7) . 3 ?
Ge1 S4 Li1 112.35(16) . 2_664 ?
Zn1 S4 Li1 108.63(13) 3 2_664 ?
Ge1 S4 Li2 114.7(4) . 2_665 ?
Zn1 S4 Li2 108.7(3) 3 2_665 ?
Li1 S4 Li2 99.6(7) 2_664 2_665 ?

loop_
_geom_bond_atom_site_label_1
_geom_bond_atom_site_label_2
_geom_bond_distance
_geom_bond_site_symmetry_2
_geom_bond_publ_flag
Li1 S3 2.363(10) . ?
Li1 S2 2.394(11) 2_665 ?
Li1 S1 2.398(9) 3_455 ?
Li1 S4 2.44(3) 2_665 ?
Li2 S2 2.406(12) . ?
Li2 S1 2.441(13) 2_654 ?
Li2 S3 2.48(3) . ?
Li2 S4 2.486(11) 2_664 ?
Zn1 S2 2.3340(18) 2_655 ?
Zn1 S3 2.3436(15) . ?
Zn1 S1 2.362(3) 2_655 ?
Zn1 S4 2.3634(14) 3_455 ?
Ge1 S1 2.2033(13) . ?
Ge1 S2 2.2066(18) 1_556 ?
Ge1 S3 2.2070(15) . ?
Ge1 S4 2.2130(13) . ?
S1 Zn1 2.362(3) 2_654 ?
S1 Li1 2.398(9) 3 ?
S1 Li2 2.441(13) 2_655 ?
S2 Ge1 2.2066(18) 1_554 ?
S2 Zn1 2.3340(18) 2_654 ?
S2 Li1 2.394(11) 2_664 ?
S4 Zn1 2.3634(14) 3 ?
S4 Li1 2.44(3) 2_664 ?
S4 Li2 2.486(11) 2_665 ?
